data_4307717
loop_
_publ_author_name
'Jian Wang'
'Brianna Slater'
'Antonio Alberola'
'Helen Stoeckli-Evans'
'Fereidoon S. Razavi'
'Melanie Pilkington'

_publ_section_title
;
Rational Design of a Covalently Tethered Dinuclear
[MnII(N3O2)Cl(OH2)]22+ Macrocyclic Building Block: Synthesis, Structure,
and Magnetic Properties
;
_journal_name_full 'Inorganic Chemistry'
_journal_page_first 4763
_journal_page_last 4765
_journal_paper_doi 10.1021/ic062212o
_journal_volume 46
_journal_year 2007
_chemical_formula_moiety 'C30 H66 Cl2 Mn2 N6 O16.5 Cl 0.5(Cl) 0.5(Cl)'
_chemical_formula_sum 'C30 H66 Cl4 Mn2 N6 O16.5'
_chemical_formula_weight 1026.57
_space_group_IT_number 2
_symmetry_cell_setting triclinic
_symmetry_Int_Tables_number 2
_symmetry_space_group_name_Hall '-P 1'
_symmetry_space_group_name_H-M 'P -1'
_atom_sites_solution_hydrogens geom
_atom_sites_solution_primary direct
_atom_sites_solution_secondary difmap
_audit_creation_method SHELXL-97
_cell_angle_alpha 63.667(6)
_cell_angle_beta 70.728(6)
_cell_angle_gamma 77.087(6)
_cell_formula_units_Z 2
_cell_length_a 11.1004(9)
_cell_length_b 14.6062(12)
_cell_length_c 17.2490(13)
_cell_measurement_reflns_used 14962
_cell_measurement_temperature 173(2)
_cell_measurement_theta_max 29.60
_cell_measurement_theta_min 1.61
_cell_volume 2356.2(4)
_computing_cell_refinement 'X-Area V1.26'
_computing_data_collection 'X-Area V1.26 (STOE, 2005)'
_computing_data_reduction 'X-RED32 V1.26 (STOE, 2005)'
_computing_molecular_graphics 'PLATON (Spek, 2003)'
_computing_publication_material SHELXL-97
_computing_structure_refinement 'SHELXL-97 (Sheldrick, 1997)'
_computing_structure_solution 'SHELXS-97 (Sheldrick, 1990)'
_diffrn_ambient_temperature 173(2)
_diffrn_detector_area_resol_mean 6.67
_diffrn_measured_fraction_theta_full 0.994
_diffrn_measured_fraction_theta_max 0.994
_diffrn_measurement_device_type 'STOE IPDS-2'
_diffrn_measurement_method 'phi + omega scans'
_diffrn_radiation_monochromator graphite
_diffrn_radiation_probe x-ray
_diffrn_radiation_type MoK\a
_diffrn_radiation_wavelength 0.71073
_diffrn_reflns_av_R_equivalents 0.0970
_diffrn_reflns_av_sigmaI/netI 0.1055
_diffrn_reflns_limit_h_max 13
_diffrn_reflns_limit_h_min -13
_diffrn_reflns_limit_k_max 17
_diffrn_reflns_limit_k_min -17
_diffrn_reflns_limit_l_max 20
_diffrn_reflns_limit_l_min -20
_diffrn_reflns_number 19625
_diffrn_reflns_theta_full 25.05
_diffrn_reflns_theta_max 25.05
_diffrn_reflns_theta_min 1.56
_diffrn_source 'fine-focus sealed tube'
_diffrn_standards_decay_% 0
_diffrn_standards_number 0
_exptl_absorpt_coefficient_mu 0.831
_exptl_absorpt_correction_T_max 1.096
_exptl_absorpt_correction_T_min 0.654
_exptl_absorpt_correction_type multi-scan
_exptl_absorpt_process_details 'MULscanABS IN PLATON (spek, 2003)'
_exptl_crystal_colour brown
_exptl_crystal_density_diffrn 1.447
_exptl_crystal_density_method 'not measured'
_exptl_crystal_description block
_exptl_crystal_F_000 1076
_exptl_crystal_size_max 0.27
_exptl_crystal_size_mid 0.23
_exptl_crystal_size_min 0.10
_refine_diff_density_max 1.653
_refine_diff_density_min -1.188
_refine_diff_density_rms 0.155
_refine_ls_extinction_method none
_refine_ls_goodness_of_fit_ref 0.966
_refine_ls_hydrogen_treatment mixed
_refine_ls_matrix_type full
_refine_ls_number_parameters 458
_refine_ls_number_reflns 8315
_refine_ls_number_restraints 4
_refine_ls_restrained_S_all 0.966
_refine_ls_R_factor_all 0.1040
_refine_ls_R_factor_gt 0.0799
_refine_ls_shift/su_max 0.005
_refine_ls_shift/su_mean 0.000
_refine_ls_structure_factor_coef Fsqd
_refine_ls_weighting_details 'calc w=1/[\s^2^(Fo^2^)+(0.1345P)^2^+0.0000P] where P=(Fo^2^+2Fc^2^)/3'
_refine_ls_weighting_scheme calc
_refine_ls_wR_factor_gt 0.1988
_refine_ls_wR_factor_ref 0.2106
_reflns_number_gt 5445
_reflns_number_total 8315
_reflns_threshold_expression I>2sigma(I)
_cod_data_source_file ic062212o-file001.cif
_cod_data_source_block mel-14
_cod_original_cell_volume 2356.2(3)
_cod_database_code 4307717

loop_
_symmetry_equiv_pos_as_xyz
'x, y, z'
'-x, -y, -z'

loop_
_atom_site_label
_atom_site_type_symbol
_atom_site_fract_x
_atom_site_fract_y
_atom_site_fract_z
_atom_site_U_iso_or_equiv
_atom_site_adp_type
_atom_site_occupancy
_atom_site_symmetry_multiplicity
_atom_site_calc_flag
_atom_site_refinement_flags
_atom_site_disorder_assembly
_atom_site_disorder_group
Mn1 Mn 0.41283(7) 0.91110(6) 0.27703(6) 0.0213(2) Uani 1 1 d . . .
Mn2 Mn 0.30015(7) 0.60485(6) -0.18603(5) 0.0186(2) Uani 1 1 d . . .
Cl1 Cl 0.30754(15) 1.07599(11) 0.18975(11) 0.0372(4) Uani 1 1 d . . .
Cl2 Cl 0.23826(14) 0.44251(11) -0.05724(10) 0.0341(3) Uani 1 1 d . . .
O1W O 0.5025(5) 0.7763(4) 0.3615(4) 0.0546(14) Uani 1 1 d D . .
H1WA H 0.580(4) 0.771(8) 0.328(6) 0.082 Uiso 1 1 d D . .
H1WB H 0.469(9) 0.770(8) 0.417(3) 0.082 Uiso 1 1 d D . .
O2W O 0.3491(4) 0.7374(3) -0.3044(3) 0.0407(11) Uani 1 1 d D . .
H2WA H 0.405(6) 0.764(6) -0.356(3) 0.061 Uiso 1 1 d D . .
H2WB H 0.309(7) 0.798(3) -0.314(6) 0.061 Uiso 1 1 d D . .
O1 O 0.3070(4) 0.9419(3) 0.3997(3) 0.0349(9) Uani 1 1 d . . .
O2 O 0.5354(4) 0.9985(3) 0.2989(3) 0.0346(9) Uani 1 1 d . . .
O3 O 0.3961(4) 0.5183(3) -0.2757(3) 0.0306(9) Uani 1 1 d . . .
O4 O 0.1508(4) 0.5837(3) -0.2392(3) 0.0308(9) Uani 1 1 d . . .
N1 N 0.4025(4) 0.8445(3) 0.1927(3) 0.0296(11) Uani 1 1 d . . .
N2 N 0.2396(5) 0.8306(4) 0.3406(3) 0.0301(11) Uani 1 1 d . . .
N3 N 0.5892(5) 0.9373(4) 0.1683(4) 0.0327(11) Uani 1 1 d . . .
N4 N 0.3307(4) 0.6669(3) -0.1043(3) 0.0274(10) Uani 1 1 d . . .
N5 N 0.5034(4) 0.5702(4) -0.1872(3) 0.0285(10) Uani 1 1 d . . .
N6 N 0.1218(4) 0.6919(3) -0.1466(3) 0.0270(10) Uani 1 1 d . . .
C1 C 0.4943(5) 0.8557(4) 0.1170(4) 0.0293(13) Uani 1 1 d . . .
C2 C 0.4875(5) 0.8214(4) 0.0559(4) 0.0308(13) Uani 1 1 d . . .
H2A H 0.5526 0.8301 0.0035 0.037 Uiso 1 1 calc R . .
C3 C 0.3780(5) 0.7725(4) 0.0759(4) 0.0276(12) Uani 1 1 d . . .
C4 C 0.2846(5) 0.7603(4) 0.1557(4) 0.0288(12) Uani 1 1 d . . .
H4A H 0.2119 0.7280 0.1706 0.035 Uiso 1 1 calc R . .
C5 C 0.3011(5) 0.7969(4) 0.2129(4) 0.0298(13) Uani 1 1 d . . .
C6 C 0.2081(6) 0.7868(4) 0.3010(4) 0.0307(13) Uani 1 1 d . . .
C7 C 0.0907(6) 0.7331(5) 0.3334(5) 0.0383(14) Uani 1 1 d . . .
H7C H 0.1143 0.6656 0.3338 0.057 Uiso 1 1 calc R . .
H7B H 0.0360 0.7711 0.2942 0.057 Uiso 1 1 calc R . .
H7A H 0.0461 0.7281 0.3930 0.057 Uiso 1 1 calc R . .
C8 C 0.1554(6) 0.8339(5) 0.4253(5) 0.0393(15) Uani 1 1 d . . .
H8A H 0.1215 0.7680 0.4643 0.047 Uiso 1 1 calc R . .
H8B H 0.0840 0.8856 0.4139 0.047 Uiso 1 1 calc R . .
C9 C 0.2319(7) 0.8592(5) 0.4697(4) 0.0379(14) Uani 1 1 d . . .
H9A H 0.1753 0.8807 0.5163 0.045 Uiso 1 1 calc R . .
H9B H 0.2875 0.7998 0.4964 0.045 Uiso 1 1 calc R . .
C10 C 0.3795(7) 0.9792(6) 0.4337(5) 0.0470(17) Uani 1 1 d . . .
H10A H 0.4313 0.9231 0.4684 0.056 Uiso 1 1 calc R . .
H10B H 0.3226 1.0127 0.4717 0.056 Uiso 1 1 calc R . .
C11 C 0.4636(7) 1.0546(5) 0.3523(5) 0.0446(16) Uani 1 1 d . . .
H11A H 0.4119 1.1127 0.3194 0.054 Uiso 1 1 calc R . .
H11B H 0.5203 1.0794 0.3696 0.054 Uiso 1 1 calc R . .
C12 C 0.6159(6) 1.0603(5) 0.2165(4) 0.0335(13) Uani 1 1 d . . .
H12A H 0.6767 1.0889 0.2273 0.040 Uiso 1 1 calc R . .
H12B H 0.5655 1.1162 0.1805 0.040 Uiso 1 1 calc R . .
C13 C 0.6845(6) 0.9899(5) 0.1701(5) 0.0385(15) Uani 1 1 d . . .
H13B H 0.7322 1.0291 0.1095 0.046 Uiso 1 1 calc R . .
H13A H 0.7443 0.9404 0.2021 0.046 Uiso 1 1 calc R . .
C14 C 0.6041(5) 0.9106(5) 0.1046(4) 0.0326(13) Uani 1 1 d . . .
C15 C 0.7164(6) 0.9234(5) 0.0261(5) 0.0397(15) Uani 1 1 d . . .
H15A H 0.7774 0.9595 0.0278 0.060 Uiso 1 1 calc R . .
H15B H 0.6893 0.9619 -0.0280 0.060 Uiso 1 1 calc R . .
H15C H 0.7555 0.8572 0.0276 0.060 Uiso 1 1 calc R . .
C16 C 0.2300(5) 0.7145(4) -0.0620(4) 0.0276(12) Uani 1 1 d . . .
C17 C 0.2449(5) 0.7497(4) -0.0034(4) 0.0279(12) Uani 1 1 d . . .
H17A H 0.1756 0.7831 0.0250 0.034 Uiso 1 1 calc R . .
C18 C 0.3631(6) 0.7348(4) 0.0126(4) 0.0297(13) Uani 1 1 d . . .
C19 C 0.4676(5) 0.6871(4) -0.0327(4) 0.0290(12) Uani 1 1 d . . .
H19A H 0.5487 0.6776 -0.0241 0.035 Uiso 1 1 calc R . .
C20 C 0.4456(5) 0.6545(4) -0.0912(4) 0.0283(12) Uani 1 1 d . . .
C21 C 0.5474(6) 0.6048(4) -0.1458(4) 0.0319(13) Uani 1 1 d . . .
C22 C 0.6825(6) 0.6019(6) -0.1509(6) 0.0497(19) Uani 1 1 d . . .
H22C H 0.6983 0.6658 -0.1544 0.075 Uiso 1 1 calc R . .
H22B H 0.7355 0.5911 -0.2033 0.075 Uiso 1 1 calc R . .
H22A H 0.7023 0.5469 -0.0984 0.075 Uiso 1 1 calc R . .
C23 C 0.5857(6) 0.5187(5) -0.2436(5) 0.0374(15) Uani 1 1 d . . .
H23A H 0.6550 0.4766 -0.2177 0.045 Uiso 1 1 calc R . .
H23B H 0.6227 0.5690 -0.3028 0.045 Uiso 1 1 calc R . .
C24 C 0.5065(6) 0.4525(5) -0.2508(5) 0.0361(14) Uani 1 1 d . . .
H24A H 0.5547 0.4263 -0.2961 0.043 Uiso 1 1 calc R . .
H24B H 0.4810 0.3950 -0.1939 0.043 Uiso 1 1 calc R . .
C25 C 0.3092(6) 0.4685(5) -0.2855(5) 0.0351(14) Uani 1 1 d . . .
H25A H 0.2775 0.4114 -0.2297 0.042 Uiso 1 1 calc R . .
H25B H 0.3507 0.4430 -0.3320 0.042 Uiso 1 1 calc R . .
C26 C 0.2015(6) 0.5487(5) -0.3107(5) 0.0354(14) Uani 1 1 d . . .
H26A H 0.2329 0.6050 -0.3672 0.043 Uiso 1 1 calc R . .
H26B H 0.1360 0.5197 -0.3164 0.043 Uiso 1 1 calc R . .
C27 C 0.0604(5) 0.6719(4) -0.2602(4) 0.0297(12) Uani 1 1 d . . .
H27A H -0.0104 0.6567 -0.2723 0.036 Uiso 1 1 calc R . .
H27B H 0.1010 0.7285 -0.3128 0.036 Uiso 1 1 calc R . .
C28 C 0.0125(5) 0.6999(4) -0.1795(4) 0.0319(13) Uani 1 1 d . . .
H28B H -0.0286 0.7694 -0.1965 0.038 Uiso 1 1 calc R . .
H28A H -0.0498 0.6538 -0.1327 0.038 Uiso 1 1 calc R . .
C29 C 0.1117(5) 0.7281(4) -0.0890(4) 0.0274(12) Uani 1 1 d . . .
C30 C -0.0080(6) 0.7796(5) -0.0486(5) 0.0344(14) Uani 1 1 d . . .
H30A H -0.0799 0.7662 -0.0601 0.052 Uiso 1 1 calc R . .
H30B H -0.0016 0.8522 -0.0748 0.052 Uiso 1 1 calc R . .
H30C H -0.0197 0.7535 0.0149 0.052 Uiso 1 1 calc R . .
Cl3 Cl 0.84298(16) 0.06146(12) 0.33184(12) 0.0438(4) Uani 1 1 d . . .
Cl4A Cl 0.3933(3) 0.5832(2) 0.4688(2) 0.0404(7) Uani 0.50 1 d P . .
Cl4B Cl 0.0767(3) 0.4462(2) 0.3894(2) 0.0362(7) Uani 0.50 1 d P . .

loop_
_atom_site_aniso_label
_atom_site_aniso_U_11
_atom_site_aniso_U_22
_atom_site_aniso_U_33
_atom_site_aniso_U_23
_atom_site_aniso_U_13
_atom_site_aniso_U_12
Mn1 0.0217(4) 0.0200(4) 0.0270(5) -0.0154(3) -0.0068(3) 0.0024(3)
Mn2 0.0188(4) 0.0171(4) 0.0227(4) -0.0120(3) -0.0064(3) 0.0031(3)
Cl1 0.0399(8) 0.0339(8) 0.0386(9) -0.0165(7) -0.0145(7) 0.0056(6)
Cl2 0.0377(8) 0.0283(7) 0.0339(8) -0.0105(6) -0.0114(6) 0.0004(6)
O1W 0.041(3) 0.043(3) 0.084(4) -0.026(3) -0.029(3) 0.009(2)
O2W 0.043(3) 0.030(2) 0.037(3) -0.013(2) -0.001(2) 0.0031(19)
O1 0.042(2) 0.032(2) 0.033(2) -0.0160(19) -0.0093(19) -0.0025(18)
O2 0.039(2) 0.034(2) 0.037(3) -0.0226(19) -0.0093(19) 0.0003(18)
O3 0.033(2) 0.026(2) 0.041(2) -0.0213(18) -0.0154(18) 0.0074(16)
O4 0.031(2) 0.029(2) 0.037(2) -0.0190(18) -0.0132(18) 0.0087(16)
N1 0.029(2) 0.021(2) 0.038(3) -0.015(2) -0.007(2) 0.0045(18)
N2 0.031(2) 0.031(3) 0.032(3) -0.016(2) -0.009(2) 0.0010(19)
N3 0.032(3) 0.029(3) 0.043(3) -0.022(2) -0.010(2) -0.001(2)
N4 0.030(2) 0.019(2) 0.037(3) -0.017(2) -0.011(2) 0.0058(18)
N5 0.029(2) 0.025(2) 0.035(3) -0.017(2) -0.010(2) 0.0038(19)
N6 0.027(2) 0.024(2) 0.032(3) -0.013(2) -0.010(2) 0.0003(18)
C1 0.026(3) 0.021(3) 0.040(4) -0.013(2) -0.009(2) 0.001(2)
C2 0.027(3) 0.028(3) 0.038(4) -0.016(3) -0.009(2) 0.003(2)
C3 0.031(3) 0.019(3) 0.031(3) -0.011(2) -0.010(2) 0.005(2)
C4 0.030(3) 0.024(3) 0.039(4) -0.016(3) -0.015(3) 0.002(2)
C5 0.026(3) 0.027(3) 0.032(3) -0.009(2) -0.009(2) 0.001(2)
C6 0.035(3) 0.026(3) 0.030(3) -0.014(2) -0.007(2) 0.004(2)
C7 0.036(3) 0.043(4) 0.040(4) -0.024(3) -0.001(3) -0.008(3)
C8 0.040(3) 0.045(4) 0.036(4) -0.023(3) -0.002(3) -0.006(3)
C9 0.048(4) 0.037(3) 0.029(3) -0.015(3) -0.006(3) -0.008(3)
C10 0.060(4) 0.053(4) 0.041(4) -0.031(4) -0.005(3) -0.016(3)
C11 0.058(4) 0.045(4) 0.045(4) -0.033(3) -0.010(3) -0.006(3)
C12 0.036(3) 0.031(3) 0.040(4) -0.020(3) -0.010(3) -0.003(2)
C13 0.033(3) 0.038(3) 0.053(4) -0.029(3) -0.006(3) -0.004(3)
C14 0.024(3) 0.032(3) 0.044(4) -0.019(3) -0.011(3) 0.005(2)
C15 0.035(3) 0.045(4) 0.041(4) -0.023(3) -0.005(3) -0.004(3)
C16 0.027(3) 0.020(3) 0.031(3) -0.010(2) -0.007(2) 0.004(2)
C17 0.031(3) 0.021(3) 0.034(3) -0.016(2) -0.009(2) 0.005(2)
C18 0.035(3) 0.019(3) 0.035(3) -0.013(2) -0.008(3) 0.002(2)
C19 0.027(3) 0.024(3) 0.040(4) -0.017(3) -0.011(2) 0.003(2)
C20 0.031(3) 0.023(3) 0.033(3) -0.014(2) -0.010(2) 0.003(2)
C21 0.034(3) 0.027(3) 0.038(4) -0.018(3) -0.008(3) -0.001(2)
C22 0.032(3) 0.070(5) 0.069(5) -0.052(4) -0.018(3) 0.013(3)
C23 0.032(3) 0.044(4) 0.051(4) -0.037(3) -0.016(3) 0.013(3)
C24 0.037(3) 0.029(3) 0.048(4) -0.025(3) -0.013(3) 0.009(2)
C25 0.040(3) 0.034(3) 0.042(4) -0.026(3) -0.012(3) 0.004(3)
C26 0.040(3) 0.042(3) 0.038(4) -0.027(3) -0.017(3) 0.004(3)
C27 0.028(3) 0.026(3) 0.038(3) -0.013(3) -0.014(2) 0.003(2)
C28 0.028(3) 0.026(3) 0.040(4) -0.014(3) -0.012(3) 0.005(2)
C29 0.028(3) 0.022(3) 0.032(3) -0.015(2) -0.007(2) 0.005(2)
C30 0.031(3) 0.033(3) 0.043(4) -0.022(3) -0.014(3) 0.011(2)
Cl3 0.0462(9) 0.0341(8) 0.0499(10) -0.0193(7) -0.0107(7) 0.0009(6)
Cl4A 0.0371(15) 0.0256(14) 0.0429(19) -0.0081(13) 0.0030(13) -0.0064(11)
Cl4B 0.0379(15) 0.0370(15) 0.0421(18) -0.0217(14) -0.0196(13) 0.0072(12)

loop_
_atom_type_symbol
_atom_type_description
_atom_type_scat_dispersion_real
_atom_type_scat_dispersion_imag
_atom_type_scat_source
C C 0.0033 0.0016 'International Tables Vol C Tables 4.2.6.8 and 6.1.1.4'
H H 0.0000 0.0000 'International Tables Vol C Tables 4.2.6.8 and 6.1.1.4'
Cl Cl 0.1484 0.1585 'International Tables Vol C Tables 4.2.6.8 and 6.1.1.4'
Mn Mn 0.3368 0.7283 'International Tables Vol C Tables 4.2.6.8 and 6.1.1.4'
N N 0.0061 0.0033 'International Tables Vol C Tables 4.2.6.8 and 6.1.1.4'
O O 0.0106 0.0060 'International Tables Vol C Tables 4.2.6.8 and 6.1.1.4'

loop_
_geom_angle_atom_site_label_1
_geom_angle_atom_site_label_2
_geom_angle_atom_site_label_3
_geom_angle
_geom_angle_site_symmetry_1
_geom_angle_site_symmetry_3
_geom_angle_publ_flag
N1 Mn1 O1W 94.8(2) . . ?
N1 Mn1 N2 72.56(18) . . ?
O1W Mn1 N2 86.3(2) . . ?
N1 Mn1 N3 72.52(18) . . ?
O1W Mn1 N3 91.3(2) . . ?
N2 Mn1 N3 144.65(18) . . ?
N1 Mn1 O1 144.25(18) . . ?
O1W Mn1 O1 87.4(2) . . ?
N2 Mn1 O1 71.99(17) . . ?
N3 Mn1 O1 143.19(18) . . ?
N1 Mn1 O2 144.67(18) . . ?
O1W Mn1 O2 85.87(19) . . ?
N2 Mn1 O2 142.51(18) . . ?
N3 Mn1 O2 72.14(17) . . ?
O1 Mn1 O2 71.07(15) . . ?
N1 Mn1 Cl1 91.22(13) . . ?
O1W Mn1 Cl1 173.99(17) . . ?
N2 Mn1 Cl1 95.02(14) . . ?
N3 Mn1 Cl1 91.04(14) . . ?
O1 Mn1 Cl1 87.43(12) . . ?
O2 Mn1 Cl1 89.55(12) . . ?
O2W Mn2 N4 93.44(19) . . ?
O2W Mn2 N6 87.69(17) . . ?
N4 Mn2 N6 72.95(17) . . ?
O2W Mn2 N5 88.53(19) . . ?
N4 Mn2 N5 72.29(17) . . ?
N6 Mn2 N5 144.72(18) . . ?
O2W Mn2 O3 85.02(16) . . ?
N4 Mn2 O3 144.58(16) . . ?
N6 Mn2 O3 142.06(16) . . ?
N5 Mn2 O3 72.29(16) . . ?
O2W Mn2 O4 89.24(18) . . ?
N4 Mn2 O4 144.47(16) . . ?
N6 Mn2 O4 71.77(15) . . ?
N5 Mn2 O4 143.23(16) . . ?
O3 Mn2 O4 70.95(14) . . ?
O2W Mn2 Cl2 174.05(15) . . ?
N4 Mn2 Cl2 92.51(14) . . ?
N6 Mn2 Cl2 93.82(13) . . ?
N5 Mn2 Cl2 93.52(14) . . ?
O3 Mn2 Cl2 90.28(12) . . ?
O4 Mn2 Cl2 85.78(12) . . ?
Mn1 O1W H1WA 104(7) . . ?
Mn1 O1W H1WB 109(7) . . ?
H1WA O1W H1WB 135(10) . . ?
Mn2 O2W H2WA 146(6) . . ?
Mn2 O2W H2WB 125(6) . . ?
H2WA O2W H2WB 89(8) . . ?
C10 O1 C9 112.6(5) . . ?
C10 O1 Mn1 116.5(4) . . ?
C9 O1 Mn1 113.2(3) . . ?
C12 O2 C11 112.5(5) . . ?
C12 O2 Mn1 111.5(3) . . ?
C11 O2 Mn1 113.6(4) . . ?
C25 O3 C24 113.6(4) . . ?
C25 O3 Mn2 113.4(3) . . ?
C24 O3 Mn2 112.1(3) . . ?
C27 O4 C26 112.3(4) . . ?
C27 O4 Mn2 112.0(3) . . ?
C26 O4 Mn2 115.1(3) . . ?
C5 N1 C1 120.2(5) . . ?
C5 N1 Mn1 119.7(4) . . ?
C1 N1 Mn1 120.1(4) . . ?
C6 N2 C8 120.7(5) . . ?
C6 N2 Mn1 119.9(4) . . ?
C8 N2 Mn1 119.3(4) . . ?
C14 N3 C13 122.2(5) . . ?
C14 N3 Mn1 120.4(4) . . ?
C13 N3 Mn1 117.4(4) . . ?
C20 N4 C16 120.4(5) . . ?
C20 N4 Mn2 120.4(4) . . ?
C16 N4 Mn2 119.0(4) . . ?
C21 N5 C23 122.5(5) . . ?
C21 N5 Mn2 119.5(4) . . ?
C23 N5 Mn2 117.6(4) . . ?
C29 N6 C28 121.2(5) . . ?
C29 N6 Mn2 118.8(4) . . ?
C28 N6 Mn2 119.8(4) . . ?
N1 C1 C2 122.6(5) . . ?
N1 C1 C14 113.4(5) . . ?
C2 C1 C14 123.9(5) . . ?
C1 C2 C3 117.6(5) . . ?
C1 C2 H2A 121.2 . . ?
C3 C2 H2A 121.2 . . ?
C4 C3 C2 118.8(5) . . ?
C4 C3 C18 120.5(5) . . ?
C2 C3 C18 120.7(5) . . ?
C3 C4 C5 119.0(5) . . ?
C3 C4 H4A 120.5 . . ?
C5 C4 H4A 120.5 . . ?
N1 C5 C4 121.7(6) . . ?
N1 C5 C6 114.5(5) . . ?
C4 C5 C6 123.8(5) . . ?
N2 C6 C5 113.1(5) . . ?
N2 C6 C7 126.4(6) . . ?
C5 C6 C7 120.4(5) . . ?
C6 C7 H7C 109.5 . . ?
C6 C7 H7B 109.5 . . ?
H7C C7 H7B 109.5 . . ?
C6 C7 H7A 109.5 . . ?
H7C C7 H7A 109.5 . . ?
H7B C7 H7A 109.5 . . ?
N2 C8 C9 108.6(5) . . ?
N2 C8 H8A 110.0 . . ?
C9 C8 H8A 110.0 . . ?
N2 C8 H8B 110.0 . . ?
C9 C8 H8B 110.0 . . ?
H8A C8 H8B 108.4 . . ?
O1 C9 C8 106.3(5) . . ?
O1 C9 H9A 110.5 . . ?
C8 C9 H9A 110.5 . . ?
O1 C9 H9B 110.5 . . ?
C8 C9 H9B 110.5 . . ?
H9A C9 H9B 108.7 . . ?
O1 C10 C11 105.8(6) . . ?
O1 C10 H10A 110.6 . . ?
C11 C10 H10A 110.6 . . ?
O1 C10 H10B 110.6 . . ?
C11 C10 H10B 110.6 . . ?
H10A C10 H10B 108.7 . . ?
O2 C11 C10 105.2(5) . . ?
O2 C11 H11A 110.7 . . ?
C10 C11 H11A 110.7 . . ?
O2 C11 H11B 110.7 . . ?
C10 C11 H11B 110.7 . . ?
H11A C11 H11B 108.8 . . ?
O2 C12 C13 105.5(5) . . ?
O2 C12 H12A 110.6 . . ?
C13 C12 H12A 110.6 . . ?
O2 C12 H12B 110.6 . . ?
C13 C12 H12B 110.6 . . ?
H12A C12 H12B 108.8 . . ?
N3 C13 C12 108.2(5) . . ?
N3 C13 H13B 110.1 . . ?
C12 C13 H13B 110.1 . . ?
N3 C13 H13A 110.1 . . ?
C12 C13 H13A 110.1 . . ?
H13B C13 H13A 108.4 . . ?
N3 C14 C15 127.1(6) . . ?
N3 C14 C1 113.3(5) . . ?
C15 C14 C1 119.5(5) . . ?
C14 C15 H15A 109.5 . . ?
C14 C15 H15B 109.5 . . ?
H15A C15 H15B 109.5 . . ?
C14 C15 H15C 109.5 . . ?
H15A C15 H15C 109.5 . . ?
H15B C15 H15C 109.5 . . ?
N4 C16 C17 120.5(5) . . ?
N4 C16 C29 113.3(5) . . ?
C17 C16 C29 126.1(5) . . ?
C18 C17 C16 119.6(5) . . ?
C18 C17 H17A 120.2 . . ?
C16 C17 H17A 120.2 . . ?
C17 C18 C19 119.6(6) . . ?
C17 C18 C3 119.2(5) . . ?
C19 C18 C3 121.2(5) . . ?
C18 C19 C20 117.5(5) . . ?
C18 C19 H19A 121.2 . . ?
C20 C19 H19A 121.2 . . ?
N4 C20 C19 122.3(5) . . ?
N4 C20 C21 113.8(5) . . ?
C19 C20 C21 123.9(5) . . ?
N5 C21 C22 126.3(5) . . ?
N5 C21 C20 113.4(5) . . ?
C22 C21 C20 120.2(5) . . ?
C21 C22 H22C 109.5 . . ?
C21 C22 H22B 109.5 . . ?
H22C C22 H22B 109.5 . . ?
C21 C22 H22A 109.5 . . ?
H22C C22 H22A 109.5 . . ?
H22B C22 H22A 109.5 . . ?
N5 C23 C24 108.6(5) . . ?
N5 C23 H23A 110.0 . . ?
C24 C23 H23A 110.0 . . ?
N5 C23 H23B 110.0 . . ?
C24 C23 H23B 110.0 . . ?
H23A C23 H23B 108.4 . . ?
O3 C24 C23 105.6(4) . . ?
O3 C24 H24A 110.6 . . ?
C23 C24 H24A 110.6 . . ?
O3 C24 H24B 110.6 . . ?
C23 C24 H24B 110.6 . . ?
H24A C24 H24B 108.8 . . ?
O3 C25 C26 105.6(5) . . ?
O3 C25 H25A 110.6 . . ?
C26 C25 H25A 110.6 . . ?
O3 C25 H25B 110.6 . . ?
C26 C25 H25B 110.6 . . ?
H25A C25 H25B 108.8 . . ?
O4 C26 C25 105.8(5) . . ?
O4 C26 H26A 110.6 . . ?
C25 C26 H26A 110.6 . . ?
O4 C26 H26B 110.6 . . ?
C25 C26 H26B 110.6 . . ?
H26A C26 H26B 108.7 . . ?
O4 C27 C28 107.2(5) . . ?
O4 C27 H27A 110.3 . . ?
C28 C27 H27A 110.3 . . ?
O4 C27 H27B 110.3 . . ?
C28 C27 H27B 110.3 . . ?
H27A C27 H27B 108.5 . . ?
N6 C28 C27 108.6(4) . . ?
N6 C28 H28B 110.0 . . ?
C27 C28 H28B 110.0 . . ?
N6 C28 H28A 110.0 . . ?
C27 C28 H28A 110.0 . . ?
H28B C28 H28A 108.3 . . ?
N6 C29 C16 115.1(5) . . ?
N6 C29 C30 124.9(5) . . ?
C16 C29 C30 120.0(5) . . ?
C29 C30 H30A 109.5 . . ?
C29 C30 H30B 109.5 . . ?
H30A C30 H30B 109.5 . . ?
C29 C30 H30C 109.5 . . ?
H30A C30 H30C 109.5 . . ?
H30B C30 H30C 109.5 . . ?

loop_
_geom_bond_atom_site_label_1
_geom_bond_atom_site_label_2
_geom_bond_distance
_geom_bond_site_symmetry_2
_geom_bond_publ_flag
Mn1 N1 2.119(5) . ?
Mn1 O1W 2.127(5) . ?
Mn1 N2 2.181(5) . ?
Mn1 N3 2.184(5) . ?
Mn1 O1 2.242(4) . ?
Mn1 O2 2.272(4) . ?
Mn1 Cl1 2.4739(16) . ?
Mn2 O2W 2.108(5) . ?
Mn2 N4 2.124(5) . ?
Mn2 N6 2.180(4) . ?
Mn2 N5 2.194(5) . ?
Mn2 O3 2.273(4) . ?
Mn2 O4 2.273(4) . ?
Mn2 Cl2 2.4651(17) . ?
O1W H1WA 0.88(2) . ?
O1W H1WB 0.88(2) . ?
O2W H2WA 0.88(2) . ?
O2W H2WB 0.87(2) . ?
O1 C10 1.442(8) . ?
O1 C9 1.451(8) . ?
O2 C12 1.421(8) . ?
O2 C11 1.431(7) . ?
O3 C25 1.421(7) . ?
O3 C24 1.437(7) . ?
O4 C27 1.430(6) . ?
O4 C26 1.440(7) . ?
N1 C5 1.321(8) . ?
N1 C1 1.333(8) . ?
N2 C6 1.282(8) . ?
N2 C8 1.467(8) . ?
N3 C14 1.271(8) . ?
N3 C13 1.456(8) . ?
N4 C20 1.327(7) . ?
N4 C16 1.352(7) . ?
N5 C21 1.291(8) . ?
N5 C23 1.450(7) . ?
N6 C29 1.284(8) . ?
N6 C28 1.462(7) . ?
C1 C2 1.380(9) . ?
C1 C14 1.512(8) . ?
C2 C3 1.413(8) . ?
C2 H2A 0.9300 . ?
C3 C4 1.387(9) . ?
C3 C18 1.490(8) . ?
C4 C5 1.388(9) . ?
C4 H4A 0.9300 . ?
C5 C6 1.493(8) . ?
C6 C7 1.488(9) . ?
C7 H7C 0.9600 . ?
C7 H7B 0.9600 . ?
C7 H7A 0.9600 . ?
C8 C9 1.504(9) . ?
C8 H8A 0.9700 . ?
C8 H8B 0.9700 . ?
C9 H9A 0.9700 . ?
C9 H9B 0.9700 . ?
C10 C11 1.509(10) . ?
C10 H10A 0.9700 . ?
C10 H10B 0.9700 . ?
C11 H11A 0.9700 . ?
C11 H11B 0.9700 . ?
C12 C13 1.502(8) . ?
C12 H12A 0.9700 . ?
C12 H12B 0.9700 . ?
C13 H13B 0.9700 . ?
C13 H13A 0.9700 . ?
C14 C15 1.480(9) . ?
C15 H15A 0.9600 . ?
C15 H15B 0.9600 . ?
C15 H15C 0.9600 . ?
C16 C17 1.387(8) . ?
C16 C29 1.477(8) . ?
C17 C18 1.380(8) . ?
C17 H17A 0.9300 . ?
C18 C19 1.401(8) . ?
C19 C20 1.395(8) . ?
C19 H19A 0.9300 . ?
C20 C21 1.493(8) . ?
C21 C22 1.465(9) . ?
C22 H22C 0.9600 . ?
C22 H22B 0.9600 . ?
C22 H22A 0.9600 . ?
C23 C24 1.511(9) . ?
C23 H23A 0.9700 . ?
C23 H23B 0.9700 . ?
C24 H24A 0.9700 . ?
C24 H24B 0.9700 . ?
C25 C26 1.501(8) . ?
C25 H25A 0.9700 . ?
C25 H25B 0.9700 . ?
C26 H26A 0.9700 . ?
C26 H26B 0.9700 . ?
C27 C28 1.519(9) . ?
C27 H27A 0.9700 . ?
C27 H27B 0.9700 . ?
C28 H28B 0.9700 . ?
C28 H28A 0.9700 . ?
C29 C30 1.491(7) . ?
C30 H30A 0.9600 . ?
C30 H30B 0.9600 . ?
C30 H30C 0.9600 . ?

loop_
_geom_torsion_atom_site_label_1
_geom_torsion_atom_site_label_2
_geom_torsion_atom_site_label_3
_geom_torsion_atom_site_label_4
_geom_torsion
_geom_torsion_site_symmetry_1
_geom_torsion_site_symmetry_2
_geom_torsion_site_symmetry_3
_geom_torsion_site_symmetry_4
_geom_torsion_publ_flag
N1 Mn1 O1 C10 169.6(4) . . . . ?
O1W Mn1 O1 C10 75.1(5) . . . . ?
N2 Mn1 O1 C10 162.0(5) . . . . ?
N3 Mn1 O1 C10 -13.5(6) . . . . ?
O2 Mn1 O1 C10 -11.4(4) . . . . ?
Cl1 Mn1 O1 C10 -101.8(4) . . . . ?
N1 Mn1 O1 C9 36.8(5) . . . . ?
O1W Mn1 O1 C9 -57.8(4) . . . . ?
N2 Mn1 O1 C9 29.1(4) . . . . ?
N3 Mn1 O1 C9 -146.4(4) . . . . ?
O2 Mn1 O1 C9 -144.3(4) . . . . ?
Cl1 Mn1 O1 C9 125.3(4) . . . . ?
N1 Mn1 O2 C12 28.6(5) . . . . ?
O1W Mn1 O2 C12 121.0(4) . . . . ?
N2 Mn1 O2 C12 -160.6(3) . . . . ?
N3 Mn1 O2 C12 28.3(4) . . . . ?
O1 Mn1 O2 C12 -150.4(4) . . . . ?
Cl1 Mn1 O2 C12 -62.9(3) . . . . ?
N1 Mn1 O2 C11 157.0(4) . . . . ?
O1W Mn1 O2 C11 -110.5(5) . . . . ?
N2 Mn1 O2 C11 -32.1(5) . . . . ?
N3 Mn1 O2 C11 156.8(5) . . . . ?
O1 Mn1 O2 C11 -21.9(4) . . . . ?
Cl1 Mn1 O2 C11 65.5(4) . . . . ?
O2W Mn2 O3 C25 -112.8(4) . . . . ?
N4 Mn2 O3 C25 158.2(4) . . . . ?
N6 Mn2 O3 C25 -33.1(5) . . . . ?
N5 Mn2 O3 C25 157.1(4) . . . . ?
O4 Mn2 O3 C25 -21.9(4) . . . . ?
Cl2 Mn2 O3 C25 63.5(4) . . . . ?
O2W Mn2 O3 C24 116.9(4) . . . . ?
N4 Mn2 O3 C24 28.0(5) . . . . ?
N6 Mn2 O3 C24 -163.3(4) . . . . ?
N5 Mn2 O3 C24 26.9(4) . . . . ?
O4 Mn2 O3 C24 -152.2(4) . . . . ?
Cl2 Mn2 O3 C24 -66.7(4) . . . . ?
O2W Mn2 O4 C27 -56.8(4) . . . . ?
N4 Mn2 O4 C27 38.0(5) . . . . ?
N6 Mn2 O4 C27 31.0(4) . . . . ?
N5 Mn2 O4 C27 -143.3(4) . . . . ?
O3 Mn2 O4 C27 -141.8(4) . . . . ?
Cl2 Mn2 O4 C27 126.4(4) . . . . ?
O2W Mn2 O4 C26 73.1(4) . . . . ?
N4 Mn2 O4 C26 167.9(4) . . . . ?
N6 Mn2 O4 C26 160.9(4) . . . . ?
N5 Mn2 O4 C26 -13.4(5) . . . . ?
O3 Mn2 O4 C26 -11.9(4) . . . . ?
Cl2 Mn2 O4 C26 -103.7(4) . . . . ?
O1W Mn1 N1 C5 89.2(4) . . . . ?
N2 Mn1 N1 C5 4.6(4) . . . . ?
N3 Mn1 N1 C5 179.0(5) . . . . ?
O1 Mn1 N1 C5 -3.0(6) . . . . ?
O2 Mn1 N1 C5 178.8(4) . . . . ?
Cl1 Mn1 N1 C5 -90.3(4) . . . . ?
O1W Mn1 N1 C1 -94.6(4) . . . . ?
N2 Mn1 N1 C1 -179.1(5) . . . . ?
N3 Mn1 N1 C1 -4.7(4) . . . . ?
O1 Mn1 N1 C1 173.3(4) . . . . ?
O2 Mn1 N1 C1 -5.0(6) . . . . ?
Cl1 Mn1 N1 C1 86.0(4) . . . . ?
N1 Mn1 N2 C6 -2.8(4) . . . . ?
O1W Mn1 N2 C6 -99.0(5) . . . . ?
N3 Mn1 N2 C6 -12.0(6) . . . . ?
O1 Mn1 N2 C6 172.6(5) . . . . ?
O2 Mn1 N2 C6 -177.2(4) . . . . ?
Cl1 Mn1 N2 C6 86.9(4) . . . . ?
N1 Mn1 N2 C8 -178.3(5) . . . . ?
O1W Mn1 N2 C8 85.5(5) . . . . ?
N3 Mn1 N2 C8 172.5(4) . . . . ?
O1 Mn1 N2 C8 -3.0(4) . . . . ?
O2 Mn1 N2 C8 7.2(6) . . . . ?
Cl1 Mn1 N2 C8 -88.6(4) . . . . ?
N1 Mn1 N3 C14 4.5(5) . . . . ?
O1W Mn1 N3 C14 99.1(5) . . . . ?
N2 Mn1 N3 C14 13.8(7) . . . . ?
O1 Mn1 N3 C14 -173.5(4) . . . . ?
O2 Mn1 N3 C14 -175.6(5) . . . . ?
Cl1 Mn1 N3 C14 -86.4(5) . . . . ?
N1 Mn1 N3 C13 -178.1(5) . . . . ?
O1W Mn1 N3 C13 -83.5(5) . . . . ?
N2 Mn1 N3 C13 -168.9(4) . . . . ?
O1 Mn1 N3 C13 3.8(6) . . . . ?
O2 Mn1 N3 C13 1.7(4) . . . . ?
Cl1 Mn1 N3 C13 90.9(4) . . . . ?
O2W Mn2 N4 C20 -89.2(5) . . . . ?
N6 Mn2 N4 C20 -175.7(5) . . . . ?
N5 Mn2 N4 C20 -1.8(4) . . . . ?
O3 Mn2 N4 C20 -2.9(6) . . . . ?
O4 Mn2 N4 C20 177.3(4) . . . . ?
Cl2 Mn2 N4 C20 91.1(4) . . . . ?
O2W Mn2 N4 C16 94.3(4) . . . . ?
N6 Mn2 N4 C16 7.7(4) . . . . ?
N5 Mn2 N4 C16 -178.4(5) . . . . ?
O3 Mn2 N4 C16 -179.5(4) . . . . ?
O4 Mn2 N4 C16 0.8(6) . . . . ?
Cl2 Mn2 N4 C16 -85.5(4) . . . . ?
O2W Mn2 N5 C21 90.5(5) . . . . ?
N4 Mn2 N5 C21 -3.6(5) . . . . ?
N6 Mn2 N5 C21 6.6(7) . . . . ?
O3 Mn2 N5 C21 175.7(5) . . . . ?
O4 Mn2 N5 C21 177.3(4) . . . . ?
Cl2 Mn2 N5 C21 -95.1(5) . . . . ?
O2W Mn2 N5 C23 -82.6(5) . . . . ?
N4 Mn2 N5 C23 -176.7(5) . . . . ?
N6 Mn2 N5 C23 -166.5(4) . . . . ?
O3 Mn2 N5 C23 2.7(4) . . . . ?
O4 Mn2 N5 C23 4.2(6) . . . . ?
Cl2 Mn2 N5 C23 91.8(5) . . . . ?
O2W Mn2 N6 C29 -101.5(5) . . . . ?
N4 Mn2 N6 C29 -7.2(4) . . . . ?
N5 Mn2 N6 C29 -17.4(6) . . . . ?
O3 Mn2 N6 C29 179.6(4) . . . . ?
O4 Mn2 N6 C29 168.5(5) . . . . ?
Cl2 Mn2 N6 C29 84.2(4) . . . . ?
O2W Mn2 N6 C28 84.1(4) . . . . ?
N4 Mn2 N6 C28 178.4(5) . . . . ?
N5 Mn2 N6 C28 168.2(4) . . . . ?
O3 Mn2 N6 C28 5.2(6) . . . . ?
O4 Mn2 N6 C28 -5.9(4) . . . . ?
Cl2 Mn2 N6 C28 -90.2(4) . . . . ?
C5 N1 C1 C2 1.7(8) . . . . ?
Mn1 N1 C1 C2 -174.5(4) . . . . ?
C5 N1 C1 C14 -179.3(5) . . . . ?
Mn1 N1 C1 C14 4.5(6) . . . . ?
N1 C1 C2 C3 -0.2(8) . . . . ?
C14 C1 C2 C3 -179.1(5) . . . . ?
C1 C2 C3 C4 -0.9(8) . . . . ?
C1 C2 C3 C18 179.1(5) . . . . ?
C2 C3 C4 C5 0.4(8) . . . . ?
C18 C3 C4 C5 -179.6(5) . . . . ?
C1 N1 C5 C4 -2.1(8) . . . . ?
Mn1 N1 C5 C4 174.1(4) . . . . ?
C1 N1 C5 C6 178.0(5) . . . . ?
Mn1 N1 C5 C6 -5.8(6) . . . . ?
C3 C4 C5 N1 1.1(8) . . . . ?
C3 C4 C5 C6 -179.1(5) . . . . ?
C8 N2 C6 C5 176.3(5) . . . . ?
Mn1 N2 C6 C5 0.8(7) . . . . ?
C8 N2 C6 C7 -1.6(9) . . . . ?
Mn1 N2 C6 C7 -177.1(5) . . . . ?
N1 C5 C6 N2 3.1(7) . . . . ?
C4 C5 C6 N2 -176.7(5) . . . . ?
N1 C5 C6 C7 -178.8(5) . . . . ?
C4 C5 C6 C7 1.3(9) . . . . ?
C6 N2 C8 C9 162.7(5) . . . . ?
Mn1 N2 C8 C9 -21.8(7) . . . . ?
C10 O1 C9 C8 176.1(5) . . . . ?
Mn1 O1 C9 C8 -49.2(6) . . . . ?
N2 C8 C9 O1 44.2(7) . . . . ?
C9 O1 C10 C11 173.2(5) . . . . ?
Mn1 O1 C10 C11 40.1(7) . . . . ?
C12 O2 C11 C10 177.1(5) . . . . ?
Mn1 O2 C11 C10 49.2(6) . . . . ?
O1 C10 C11 O2 -56.1(7) . . . . ?
C11 O2 C12 C13 179.3(5) . . . . ?
Mn1 O2 C12 C13 -51.6(5) . . . . ?
C14 N3 C13 C12 148.1(6) . . . . ?
Mn1 N3 C13 C12 -29.2(7) . . . . ?
O2 C12 C13 N3 51.6(7) . . . . ?
C13 N3 C14 C15 2.3(10) . . . . ?
Mn1 N3 C14 C15 179.5(5) . . . . ?
C13 N3 C14 C1 179.2(5) . . . . ?
Mn1 N3 C14 C1 -3.6(7) . . . . ?
N1 C1 C14 N3 -0.5(7) . . . . ?
C2 C1 C14 N3 178.5(5) . . . . ?
N1 C1 C14 C15 176.6(5) . . . . ?
C2 C1 C14 C15 -4.3(9) . . . . ?
C20 N4 C16 C17 -0.9(8) . . . . ?
Mn2 N4 C16 C17 175.6(4) . . . . ?
C20 N4 C16 C29 176.0(5) . . . . ?
Mn2 N4 C16 C29 -7.5(6) . . . . ?
N4 C16 C17 C18 -0.8(9) . . . . ?
C29 C16 C17 C18 -177.3(6) . . . . ?
C16 C17 C18 C19 1.9(9) . . . . ?
C16 C17 C18 C3 -179.7(5) . . . . ?
C4 C3 C18 C17 41.8(8) . . . . ?
C2 C3 C18 C17 -138.2(6) . . . . ?
C4 C3 C18 C19 -139.9(6) . . . . ?
C2 C3 C18 C19 40.1(8) . . . . ?
C17 C18 C19 C20 -1.4(9) . . . . ?
C3 C18 C19 C20 -179.7(5) . . . . ?
C16 N4 C20 C19 1.5(9) . . . . ?
Mn2 N4 C20 C19 -175.0(4) . . . . ?
C16 N4 C20 C21 -177.4(5) . . . . ?
Mn2 N4 C20 C21 6.1(7) . . . . ?
C18 C19 C20 N4 -0.3(9) . . . . ?
C18 C19 C20 C21 178.5(5) . . . . ?
C23 N5 C21 C22 2.4(11) . . . . ?
Mn2 N5 C21 C22 -170.3(6) . . . . ?
C23 N5 C21 C20 -179.7(5) . . . . ?
Mn2 N5 C21 C20 7.6(7) . . . . ?
N4 C20 C21 N5 -8.7(8) . . . . ?
C19 C20 C21 N5 172.4(6) . . . . ?
N4 C20 C21 C22 169.4(6) . . . . ?
C19 C20 C21 C22 -9.5(10) . . . . ?
C21 N5 C23 C24 157.5(6) . . . . ?
Mn2 N5 C23 C24 -29.6(7) . . . . ?
C25 O3 C24 C23 -179.9(5) . . . . ?
Mn2 O3 C24 C23 -49.8(6) . . . . ?
N5 C23 C24 O3 50.5(7) . . . . ?
C24 O3 C25 C26 179.7(5) . . . . ?
Mn2 O3 C25 C26 50.2(6) . . . . ?
C27 O4 C26 C25 170.8(5) . . . . ?
Mn2 O4 C26 C25 41.1(6) . . . . ?
O3 C25 C26 O4 -58.0(6) . . . . ?
C26 O4 C27 C28 179.0(5) . . . . ?
Mn2 O4 C27 C28 -49.7(5) . . . . ?
C29 N6 C28 C27 167.8(5) . . . . ?
Mn2 N6 C28 C27 -17.9(6) . . . . ?
O4 C27 C28 N6 42.9(6) . . . . ?
C28 N6 C29 C16 -180.0(5) . . . . ?
Mn2 N6 C29 C16 5.7(7) . . . . ?
C28 N6 C29 C30 0.9(9) . . . . ?
Mn2 N6 C29 C30 -173.4(5) . . . . ?
N4 C16 C29 N6 1.0(8) . . . . ?
C17 C16 C29 N6 177.7(6) . . . . ?
N4 C16 C29 C30 -179.8(5) . . . . ?
C17 C16 C29 C30 -3.1(9) . . . . ?
